data_7711648
loop_
_publ_author_name
'Mikata, Yuji'
'Kaneda, Minori'
'Yonemura, Shizuka'
'Akedo, Miyu'
'Konno, Hideo'
'Matsuo, Takashi'

_publ_section_title
;
 Cd<sup>2+</sup>-selective fluorescence response of TQEN
 (<i>N</i>,<i>N</i>,<i>N</i>',<i>N</i>'-tetrakis(2-quinolylmethyl)ethylenediamine)
 derivatives bearing ether oxygen-binding sites.
;
_journal_name_full 'Dalton transactions (Cambridge, England : 2003)'
_journal_paper_doi 10.1039/d2dt02948k
_journal_year 2022
_chemical_formula_moiety 'C46 H42 Cl2 N8 O9 Zn'
_chemical_formula_sum 'C46 H42 Cl2 N8 O9 Zn'
_chemical_formula_weight 987.17
_space_group_crystal_system triclinic
_space_group_IT_number 2
_space_group_name_Hall '-P 1'
_space_group_name_H-M_alt 'P -1'
_atom_sites_solution_hydrogens geom
_atom_sites_solution_primary direct
_atom_sites_solution_secondary difmap
_audit_update_record
;
2022-09-06 deposited with the CCDC.	2022-10-14 downloaded from the CCDC.
;
_cell_angle_alpha 68.874(5)
_cell_angle_beta 71.806(7)
_cell_angle_gamma 84.582(8)
_cell_formula_units_Z 2
_cell_length_a 10.352(2)
_cell_length_b 12.177(3)
_cell_length_c 20.024(4)
_cell_measurement_reflns_used 4646
_cell_measurement_temperature 153
_cell_measurement_theta_max 30.60
_cell_measurement_theta_min 1.80
_cell_volume 2236.3(8)
_computing_cell_refinement 'CrystalClear-SM Expert 2.0 r16'
_computing_data_collection 'CrystalClear-SM Expert 2.0 r16 (Rigaku, 2014)'
_computing_data_reduction 'CrystalClear-SM Expert 2.0 r16'
_computing_molecular_graphics 'CrystalStructure 4.2.5'
_computing_publication_material 'CrystalStructure 4.2.5 (Rigaku, 2017)'
_computing_structure_refinement 'SHELXL Version 2016/6 (Sheldrick, 2008)'
_computing_structure_solution 'Il Milione (Burla, et al., 2007)'
_diffrn_ambient_temperature 153
_diffrn_detector_area_resol_mean 7.111
_diffrn_measured_fraction_theta_full 0.996
_diffrn_measured_fraction_theta_max 0.989
_diffrn_measurement_device_type 'Rigaku Saturn724'
_diffrn_measurement_method \w
_diffrn_radiation_type 'Mo K\a'
_diffrn_radiation_wavelength 0.71075
_diffrn_reflns_av_R_equivalents 0.0354
_diffrn_reflns_Laue_measured_fraction_full 0.996
_diffrn_reflns_Laue_measured_fraction_max 0.989
_diffrn_reflns_limit_h_max 13
_diffrn_reflns_limit_h_min -12
_diffrn_reflns_limit_k_max 15
_diffrn_reflns_limit_k_min -15
_diffrn_reflns_limit_l_max 26
_diffrn_reflns_limit_l_min -26
_diffrn_reflns_number 23466
_diffrn_reflns_point_group_measured_fraction_full 0.996
_diffrn_reflns_point_group_measured_fraction_max 0.989
_diffrn_reflns_theta_full 25.242
_diffrn_reflns_theta_max 27.500
_diffrn_reflns_theta_min 1.793
_diffrn_standards_number 0
_exptl_absorpt_coefficient_mu 0.735
_exptl_absorpt_correction_T_max 0.978
_exptl_absorpt_correction_T_min 0.908
_exptl_absorpt_correction_type multi-scan
_exptl_absorpt_process_details 'REQAB (Rigaku, 1998)'
_exptl_crystal_colour colorless
_exptl_crystal_density_diffrn 1.466
_exptl_crystal_density_method 'not measured'
_exptl_crystal_description prism
_exptl_crystal_F_000 1020.00
_exptl_crystal_size_max 0.120
_exptl_crystal_size_mid 0.120
_exptl_crystal_size_min 0.030
_refine_diff_density_max 1.82
_refine_diff_density_min -0.61
_refine_ls_extinction_method none
_refine_ls_goodness_of_fit_ref 1.103
_refine_ls_hydrogen_treatment mixed
_refine_ls_number_parameters 601
_refine_ls_number_reflns 10158
_refine_ls_number_restraints 0
_refine_ls_R_factor_all 0.0916
_refine_ls_R_factor_gt 0.0608
_refine_ls_shift/su_max 0.001
_refine_ls_structure_factor_coef Fsqd
_refine_ls_weighting_details 'w = 1/[\s^2^(Fo^2^)+(0.1039P)^2^+0.3845P] where P=(Fo^2^+2Fc^2^)/3'
_refine_ls_weighting_scheme calc
_refine_ls_wR_factor_gt 0.1653
_refine_ls_wR_factor_ref 0.1959
_reflns_Friedel_coverage 0.000
_reflns_number_gt 6757
_reflns_number_total 10158
_reflns_threshold_expression F^2^>2.0\s(F^2^)
_cod_data_source_file d2dt02948k2.cif
_cod_data_source_block 8-OHTQEN-Zn(ClO4)2
_cod_database_code 7711648

loop_
_space_group_symop_id
_space_group_symop_operation_xyz
1 +X,+Y,+Z
2 -X,-Y,-Z

loop_
_atom_site_label
_atom_site_type_symbol
_atom_site_fract_x
_atom_site_fract_y
_atom_site_fract_z
_atom_site_U_iso_or_equiv
_atom_site_adp_type
_atom_site_occupancy
_atom_site_site_symmetry_order
_atom_site_calc_flag
_atom_site_refinement_flags_posn
_atom_site_refinement_flags_adp
_atom_site_refinement_flags_occupancy
_atom_site_disorder_assembly
_atom_site_disorder_group
Zn1 Zn 0.21697(4) 0.36553(3) 0.28344(2) 0.03360(15) Uani 1 1 d . . . . .
Cl1 Cl 0.44472(10) 0.81072(9) 0.30666(5) 0.0448(2) Uani 1 1 d . . . . .
Cl2 Cl 0.29927(11) 0.26616(10) 0.01359(5) 0.0519(3) Uani 1 1 d . . . . .
O1 O 0.1424(2) 0.4769(2) 0.34866(13) 0.0345(5) Uani 1 1 d . . . . .
O2 O 0.4639(4) 0.7333(4) 0.3744(2) 0.0947(14) Uani 1 1 d . . . . .
O3 O 0.3045(3) 0.8214(4) 0.3136(2) 0.0916(13) Uani 1 1 d . . . . .
O4 O 0.5110(3) 0.7677(3) 0.24765(18) 0.0643(9) Uani 1 1 d . . . . .
O5 O 0.4993(5) 0.9225(4) 0.2887(3) 0.1153(18) Uani 1 1 d . . . . .
O6 O 0.4287(5) 0.2618(8) 0.0203(3) 0.178(3) Uani 1 1 d . . . . .
O7 O 0.2091(5) 0.1860(5) 0.0728(3) 0.140(2) Uani 1 1 d . . . . .
O8 O 0.3128(6) 0.2587(8) -0.0533(3) 0.180(3) Uani 1 1 d . . . . .
O9 O 0.2523(7) 0.3712(6) 0.0143(7) 0.260(6) Uani 1 1 d . . . . .
N1 N 0.3697(3) 0.2361(3) 0.24412(17) 0.0407(7) Uani 1 1 d . . . . .
N2 N 0.3715(3) 0.4905(3) 0.18563(17) 0.0362(7) Uani 1 1 d . . . . .
N3 N 0.3312(3) 0.3172(3) 0.35806(16) 0.0353(6) Uani 1 1 d . . . . .
N4 N 0.1112(3) 0.1924(3) 0.33768(17) 0.0362(7) Uani 1 1 d . . . . .
N5 N 0.0977(3) 0.4692(3) 0.20906(15) 0.0329(6) Uani 1 1 d . . . . .
N6 N 0.1775(3) 0.6757(3) 0.24408(17) 0.0352(7) Uani 1 1 d . . . . .
N7 N -0.2142(6) 0.2055(6) 0.2465(4) 0.1049(18) Uani 1 1 d . . . . .
N8 N 0.2314(7) 0.8552(5) -0.0710(3) 0.112(2) Uani 1 1 d . . . . .
C1 C 0.4749(4) 0.3026(4) 0.1746(2) 0.0486(10) Uani 1 1 d . . . . .
H1A H 0.444762 0.311869 0.130557 0.058 Uiso 1 1 calc R U . . .
H1B H 0.560433 0.258170 0.170355 0.058 Uiso 1 1 calc R U . . .
C2 C 0.5002(4) 0.4225(4) 0.1750(2) 0.0441(9) Uani 1 1 d . . . . .
H2A H 0.539269 0.412970 0.215936 0.053 Uiso 1 1 calc R U . . .
H2B H 0.567161 0.467162 0.126874 0.053 Uiso 1 1 calc R U . . .
C3 C 0.4312(4) 0.1704(3) 0.3052(2) 0.0444(9) Uani 1 1 d . . . . .
H3A H 0.528662 0.158642 0.282375 0.053 Uiso 1 1 calc R U . . .
H3B H 0.386479 0.091694 0.332755 0.053 Uiso 1 1 calc R U . . .
C4 C 0.4188(4) 0.2316(3) 0.3604(2) 0.0385(8) Uani 1 1 d . . . . .
C5 C 0.4881(4) 0.1972(4) 0.4149(2) 0.0459(9) Uani 1 1 d . . . . .
H5 H 0.551370 0.135193 0.416443 0.055 Uiso 1 1 calc R U . . .
C6 C 0.4639(4) 0.2531(4) 0.4652(2) 0.0468(10) Uani 1 1 d . . . . .
H6 H 0.511471 0.229873 0.501553 0.056 Uiso 1 1 calc R U . . .
C7 C 0.3366(5) 0.4101(4) 0.5132(2) 0.0512(11) Uani 1 1 d . . . . .
H7 H 0.380478 0.394813 0.550777 0.061 Uiso 1 1 calc R U . . .
C8 C 0.2400(5) 0.4960(4) 0.5057(2) 0.0527(11) Uani 1 1 d . . . . .
H8 H 0.218111 0.539628 0.538528 0.063 Uiso 1 1 calc R U . . .
C9 C 0.1727(4) 0.5212(3) 0.4509(2) 0.0437(9) Uani 1 1 d . . . . .
H9 H 0.105921 0.580429 0.447697 0.052 Uiso 1 1 calc R U . . .
C10 C 0.2031(4) 0.4603(3) 0.40153(19) 0.0345(8) Uani 1 1 d . . . . .
C11 C 0.3031(4) 0.3734(3) 0.40879(19) 0.0356(8) Uani 1 1 d . . . . .
C12 C 0.3695(4) 0.3452(3) 0.4645(2) 0.0410(9) Uani 1 1 d . . . . .
C13 C 0.2845(4) 0.1592(4) 0.2325(2) 0.0486(10) Uani 1 1 d . . . . .
H13A H 0.336024 0.088494 0.227347 0.058 Uiso 1 1 calc R U . . .
H13B H 0.261241 0.201382 0.185430 0.058 Uiso 1 1 calc R U . . .
C14 C 0.1552(4) 0.1220(3) 0.2974(2) 0.0395(8) Uani 1 1 d . . . . .
C15 C 0.0850(5) 0.0174(3) 0.3138(3) 0.0485(10) Uani 1 1 d . . . . .
H15 H 0.118286 -0.030284 0.283707 0.058 Uiso 1 1 calc R U . . .
C16 C -0.0298(5) -0.0152(4) 0.3724(3) 0.0504(10) Uani 1 1 d . . . . .
H16 H -0.078641 -0.084497 0.382458 0.060 Uiso 1 1 calc R U . . .
C17 C -0.1949(4) 0.0234(3) 0.4815(2) 0.0472(10) Uani 1 1 d . . . . .
H17 H -0.248297 -0.043974 0.492962 0.057 Uiso 1 1 calc R U . . .
C18 C -0.2322(4) 0.0901(4) 0.5256(2) 0.0489(10) Uani 1 1 d . . . . .
H18 H -0.311880 0.069587 0.567566 0.059 Uiso 1 1 calc R U . . .
C19 C -0.1536(4) 0.1895(3) 0.5097(2) 0.0433(9) Uani 1 1 d . . . . .
H19 H -0.179594 0.235146 0.541342 0.052 Uiso 1 1 calc R U . . .
C20 C -0.0398(4) 0.2211(3) 0.4488(2) 0.0375(8) Uani 1 1 d . . . . .
H20 H 0.013242 0.287797 0.438998 0.045 Uiso 1 1 calc R U . . .
C21 C -0.0007(4) 0.1560(3) 0.4007(2) 0.0346(8) Uani 1 1 d . . . . .
C22 C -0.0771(4) 0.0531(3) 0.4184(2) 0.0413(9) Uani 1 1 d . . . . .
C23 C 0.3211(4) 0.5223(3) 0.1195(2) 0.0402(8) Uani 1 1 d . . . . .
H23A H 0.344105 0.459612 0.097348 0.048 Uiso 1 1 calc R U . . .
H23B H 0.366392 0.596412 0.081080 0.048 Uiso 1 1 calc R U . . .
C24 C 0.1699(4) 0.5377(3) 0.14161(19) 0.0352(8) Uani 1 1 d . . . . .
C25 C 0.1115(4) 0.6259(3) 0.0918(2) 0.0430(9) Uani 1 1 d . . . . .
H25 H 0.166380 0.670593 0.042980 0.052 Uiso 1 1 calc R U . . .
C26 C -0.0233(4) 0.6463(4) 0.1141(2) 0.0441(9) Uani 1 1 d . . . . .
H26 H -0.063300 0.705769 0.081076 0.053 Uiso 1 1 calc R U . . .
C27 C -0.2433(4) 0.6002(4) 0.2158(2) 0.0440(9) Uani 1 1 d . . . . .
H27 H -0.286875 0.661384 0.185723 0.053 Uiso 1 1 calc R U . . .
C28 C -0.3157(4) 0.5340(4) 0.2865(2) 0.0434(9) Uani 1 1 d . . . . .
H28 H -0.408685 0.550160 0.305939 0.052 Uiso 1 1 calc R U . . .
C29 C -0.2542(4) 0.4426(3) 0.3306(2) 0.0394(8) Uani 1 1 d . . . . .
H29 H -0.306421 0.395115 0.379321 0.047 Uiso 1 1 calc R U . . .
C30 C -0.1184(4) 0.4202(3) 0.3042(2) 0.0381(8) Uani 1 1 d . . . . .
H30 H -0.077303 0.358015 0.335117 0.046 Uiso 1 1 calc R U . . .
C31 C -0.0404(3) 0.4891(3) 0.23189(18) 0.0323(7) Uani 1 1 d . . . . .
C32 C -0.1040(4) 0.5794(3) 0.1862(2) 0.0359(8) Uani 1 1 d . . . . .
C33 C 0.4010(4) 0.5976(3) 0.1987(2) 0.0406(8) Uani 1 1 d . . . . .
H33A H 0.490154 0.631451 0.163102 0.049 Uiso 1 1 calc R U . . .
H33B H 0.409026 0.573185 0.250060 0.049 Uiso 1 1 calc R U . . .
C34 C 0.2966(4) 0.6925(3) 0.1903(2) 0.0375(8) Uani 1 1 d . . . . .
C35 C 0.3216(4) 0.7978(3) 0.1287(2) 0.0447(9) Uani 1 1 d . . . . .
H35 H 0.407255 0.811780 0.090978 0.054 Uiso 1 1 calc R U . . .
C36 C 0.2231(4) 0.8803(3) 0.1226(2) 0.0465(9) Uani 1 1 d . . . . .
H36 H 0.241256 0.951705 0.080714 0.056 Uiso 1 1 calc R U . . .
C37 C -0.0146(5) 0.9391(4) 0.1733(2) 0.0507(10) Uani 1 1 d . . . . .
H37 H -0.002960 1.011088 0.132016 0.061 Uiso 1 1 calc R U . . .
C38 C -0.1369(4) 0.9125(4) 0.2275(2) 0.0505(10) Uani 1 1 d . . . . .
H38 H -0.210211 0.965134 0.223459 0.061 Uiso 1 1 calc R U . . .
C39 C -0.1545(4) 0.8060(4) 0.2899(2) 0.0440(9) Uani 1 1 d . . . . .
H39 H -0.240012 0.788305 0.327703 0.053 Uiso 1 1 calc R U . . .
C40 C -0.0511(4) 0.7285(3) 0.2968(2) 0.0405(8) Uani 1 1 d . . . . .
H40 H -0.063633 0.657933 0.339160 0.049 Uiso 1 1 calc R U . . .
C41 C 0.0738(4) 0.7548(3) 0.2402(2) 0.0355(8) Uani 1 1 d . . . . .
C42 C 0.0952(4) 0.8616(3) 0.1773(2) 0.0408(8) Uani 1 1 d . . . . .
C43 C -0.1555(6) 0.2660(6) 0.1862(4) 0.0785(17) Uani 1 1 d . . . . .
C44 C -0.0883(6) 0.3423(6) 0.1122(4) 0.100(2) Uani 1 1 d . . . . .
H44A H 0.008790 0.347788 0.106164 0.120 Uiso 1 1 calc R U . . .
H44B H -0.127632 0.420810 0.103877 0.120 Uiso 1 1 calc R U . . .
H44C H -0.099884 0.310977 0.075666 0.120 Uiso 1 1 calc R U . . .
C45 C 0.3077(8) 0.9190(5) -0.0790(3) 0.0828(19) Uani 1 1 d . . . . .
C46 C 0.4097(9) 1.0005(6) -0.0910(4) 0.117(3) Uani 1 1 d . . . . .
H46A H 0.486029 0.957410 -0.075029 0.140 Uiso 1 1 calc R U . . .
H46B H 0.371535 1.051756 -0.061793 0.140 Uiso 1 1 calc R U . . .
H46C H 0.441748 1.048375 -0.144440 0.140 Uiso 1 1 calc R U . . .
H4 H 0.161(4) 0.607(3) 0.289(2) 0.039(10) Uiso 1 1 d . . . . .

loop_
_atom_site_aniso_label
_atom_site_aniso_U_11
_atom_site_aniso_U_22
_atom_site_aniso_U_33
_atom_site_aniso_U_23
_atom_site_aniso_U_13
_atom_site_aniso_U_12
Zn1 0.0359(3) 0.0333(2) 0.0319(2) -0.01107(17) -0.01231(17) 0.00513(17)
Cl1 0.0450(5) 0.0457(5) 0.0450(5) -0.0192(4) -0.0136(4) 0.0100(4)
Cl2 0.0489(6) 0.0654(7) 0.0358(5) -0.0130(5) -0.0089(4) -0.0053(5)
O1 0.0389(13) 0.0312(12) 0.0331(12) -0.0083(10) -0.0138(10) 0.0005(10)
O2 0.084(3) 0.133(4) 0.049(2) -0.010(2) -0.0314(19) 0.038(3)
O3 0.051(2) 0.156(4) 0.073(2) -0.048(3) -0.0266(18) 0.039(2)
O4 0.074(2) 0.067(2) 0.0597(19) -0.0364(17) -0.0208(17) 0.0251(17)
O5 0.108(3) 0.076(3) 0.172(5) -0.080(3) -0.009(3) -0.009(3)
O6 0.063(3) 0.389(11) 0.081(3) -0.075(5) -0.025(3) -0.013(4)
O7 0.107(4) 0.133(4) 0.107(4) 0.030(3) -0.005(3) -0.041(3)
O8 0.104(4) 0.386(11) 0.072(3) -0.104(5) -0.020(3) -0.028(5)
O9 0.137(6) 0.108(5) 0.494(17) -0.149(8) 0.013(8) 0.000(4)
N1 0.0439(18) 0.0387(17) 0.0391(16) -0.0160(14) -0.0115(14) 0.0088(14)
N2 0.0322(15) 0.0371(16) 0.0378(16) -0.0128(13) -0.0101(13) 0.0058(13)
N3 0.0371(16) 0.0351(15) 0.0318(14) -0.0077(12) -0.0125(13) 0.0012(13)
N4 0.0396(16) 0.0315(15) 0.0383(16) -0.0125(13) -0.0140(13) 0.0067(13)
N5 0.0339(15) 0.0366(15) 0.0294(14) -0.0116(12) -0.0120(12) 0.0035(13)
N6 0.0411(17) 0.0299(15) 0.0366(16) -0.0106(13) -0.0158(14) 0.0012(13)
N7 0.095(4) 0.118(5) 0.119(5) -0.060(4) -0.032(4) -0.005(4)
N8 0.168(6) 0.082(4) 0.086(4) 0.011(3) -0.073(4) -0.040(4)
C1 0.043(2) 0.052(2) 0.045(2) -0.0206(19) -0.0047(18) 0.0133(19)
C2 0.0319(19) 0.052(2) 0.042(2) -0.0140(18) -0.0079(16) 0.0091(17)
C3 0.044(2) 0.040(2) 0.048(2) -0.0138(17) -0.0176(18) 0.0118(17)
C4 0.0352(19) 0.0345(18) 0.0394(19) -0.0059(15) -0.0119(16) 0.0036(15)
C5 0.039(2) 0.041(2) 0.052(2) -0.0050(18) -0.0182(18) 0.0039(17)
C6 0.044(2) 0.048(2) 0.042(2) -0.0008(18) -0.0204(18) -0.0047(19)
C7 0.067(3) 0.054(2) 0.035(2) -0.0094(18) -0.0214(19) -0.014(2)
C8 0.071(3) 0.051(2) 0.044(2) -0.0201(19) -0.022(2) -0.002(2)
C9 0.056(2) 0.041(2) 0.0365(19) -0.0159(16) -0.0144(17) 0.0034(18)
C10 0.0383(19) 0.0309(17) 0.0309(17) -0.0055(14) -0.0104(15) -0.0042(15)
C11 0.0370(19) 0.0344(18) 0.0294(16) -0.0039(14) -0.0083(14) -0.0066(15)
C12 0.042(2) 0.041(2) 0.0370(19) -0.0058(16) -0.0147(16) -0.0108(17)
C13 0.059(3) 0.047(2) 0.047(2) -0.0259(19) -0.017(2) 0.010(2)
C14 0.047(2) 0.0377(19) 0.042(2) -0.0178(16) -0.0228(17) 0.0111(17)
C15 0.063(3) 0.037(2) 0.064(3) -0.0293(19) -0.035(2) 0.0121(19)
C16 0.056(3) 0.039(2) 0.063(3) -0.017(2) -0.027(2) -0.0007(19)
C17 0.042(2) 0.0334(19) 0.061(3) -0.0032(18) -0.022(2) -0.0027(17)
C18 0.041(2) 0.043(2) 0.050(2) -0.0031(18) -0.0133(18) 0.0024(18)
C19 0.046(2) 0.0354(19) 0.041(2) -0.0083(16) -0.0099(17) 0.0054(17)
C20 0.043(2) 0.0309(17) 0.0353(18) -0.0070(14) -0.0127(16) -0.0017(15)
C21 0.0377(19) 0.0265(16) 0.0369(18) -0.0038(14) -0.0170(15) 0.0050(14)
C22 0.042(2) 0.0335(18) 0.052(2) -0.0095(16) -0.0262(18) 0.0030(16)
C23 0.041(2) 0.043(2) 0.0317(17) -0.0095(15) -0.0096(15) 0.0018(17)
C24 0.0393(19) 0.0406(19) 0.0310(17) -0.0163(15) -0.0136(15) 0.0026(16)
C25 0.051(2) 0.045(2) 0.0302(17) -0.0085(16) -0.0137(16) -0.0042(18)
C26 0.051(2) 0.045(2) 0.038(2) -0.0083(16) -0.0253(18) 0.0053(18)
C27 0.040(2) 0.051(2) 0.046(2) -0.0159(18) -0.0230(17) 0.0101(18)
C28 0.0347(19) 0.054(2) 0.048(2) -0.0219(19) -0.0185(17) 0.0083(18)
C29 0.0345(19) 0.046(2) 0.0395(19) -0.0173(17) -0.0109(16) -0.0011(16)
C30 0.0377(19) 0.0388(19) 0.0365(18) -0.0102(15) -0.0136(15) 0.0022(16)
C31 0.0343(18) 0.0345(17) 0.0323(17) -0.0144(14) -0.0122(14) -0.0002(14)
C32 0.040(2) 0.0367(18) 0.0371(18) -0.0146(15) -0.0196(16) 0.0050(16)
C33 0.0309(18) 0.044(2) 0.044(2) -0.0117(17) -0.0127(16) -0.0012(16)
C34 0.0380(19) 0.0361(19) 0.0406(19) -0.0120(15) -0.0157(16) -0.0007(16)
C35 0.041(2) 0.041(2) 0.045(2) -0.0080(17) -0.0088(17) -0.0070(17)
C36 0.053(2) 0.0337(19) 0.044(2) -0.0036(16) -0.0130(18) -0.0019(18)
C37 0.059(3) 0.040(2) 0.052(2) -0.0076(18) -0.025(2) 0.0065(19)
C38 0.050(2) 0.047(2) 0.056(2) -0.0170(19) -0.021(2) 0.0122(19)
C39 0.040(2) 0.048(2) 0.047(2) -0.0212(18) -0.0131(17) 0.0036(18)
C40 0.044(2) 0.0381(19) 0.0409(19) -0.0141(16) -0.0147(17) 0.0030(17)
C41 0.0402(19) 0.0339(18) 0.0383(18) -0.0141(15) -0.0187(16) 0.0039(15)
C42 0.046(2) 0.0358(19) 0.043(2) -0.0142(16) -0.0186(17) 0.0055(17)
C43 0.064(3) 0.089(4) 0.105(5) -0.062(4) -0.023(3) -0.002(3)
C44 0.075(4) 0.121(5) 0.121(6) -0.083(5) 0.002(4) -0.021(4)
C45 0.143(6) 0.057(3) 0.047(3) -0.005(2) -0.033(3) -0.028(4)
C46 0.171(7) 0.102(5) 0.063(4) -0.013(4) -0.013(4) -0.066(5)

loop_
_atom_type_symbol
_atom_type_description
_atom_type_scat_dispersion_real
_atom_type_scat_dispersion_imag
_atom_type_scat_source
C C 0.0033 0.0016
;
International Tables for Crystallography
(Vol. C, Tables 4.2.6.8 and 6.1.1.4)
;
H H 0.0000 0.0000
;
International Tables for Crystallography
(Vol. C, Table 6.1.1.4)
;
Cl Cl 0.1484 0.1585
;
International Tables for Crystallography
(Vol. C, Tables 4.2.6.8 and 6.1.1.4)
;
N N 0.0061 0.0033
;
International Tables for Crystallography
(Vol. C, Tables 4.2.6.8 and 6.1.1.4)
;
O O 0.0106 0.0060
;
International Tables for Crystallography
(Vol. C, Tables 4.2.6.8 and 6.1.1.4)
;
Zn Zn 0.2839 1.4301
;
International Tables for Crystallography
(Vol. C, Tables 4.2.6.8 and 6.1.1.4)
;

loop_
_geom_angle_atom_site_label_1
_geom_angle_atom_site_label_2
_geom_angle_atom_site_label_3
_geom_angle
_geom_angle_site_symmetry_1
_geom_angle_site_symmetry_3
_geom_angle_publ_flag
N3 Zn1 O1 76.90(11) . . ?
N3 Zn1 N5 162.21(11) . . ?
O1 Zn1 N5 87.67(10) . . ?
N3 Zn1 N4 91.01(11) . . ?
O1 Zn1 N4 111.75(10) . . ?
N5 Zn1 N4 103.06(11) . . ?
N3 Zn1 N2 97.27(11) . . ?
O1 Zn1 N2 98.98(10) . . ?
N5 Zn1 N2 76.20(11) . . ?
N4 Zn1 N2 149.24(11) . . ?
N3 Zn1 N1 76.35(12) . . ?
O1 Zn1 N1 152.68(11) . . ?
N5 Zn1 N1 117.68(11) . . ?
N4 Zn1 N1 74.25(11) . . ?
N2 Zn1 N1 79.01(11) . . ?
O5 Cl1 O2 110.1(3) . . ?
O5 Cl1 O3 108.6(3) . . ?
O2 Cl1 O3 110.0(2) . . ?
O5 Cl1 O4 108.7(3) . . ?
O2 Cl1 O4 110.0(2) . . ?
O3 Cl1 O4 109.4(2) . . ?
O9 Cl2 O8 109.6(7) . . ?
O9 Cl2 O7 105.6(5) . . ?
O8 Cl2 O7 114.5(4) . . ?
O9 Cl2 O6 106.0(5) . . ?
O8 Cl2 O6 106.8(3) . . ?
O7 Cl2 O6 114.0(4) . . ?
C10 O1 Zn1 113.5(2) . . ?
C13 N1 C1 113.1(3) . . ?
C13 N1 C3 111.9(3) . . ?
C1 N1 C3 111.1(3) . . ?
C13 N1 Zn1 103.0(2) . . ?
C1 N1 Zn1 109.1(2) . . ?
C3 N1 Zn1 108.2(2) . . ?
C23 N2 C33 111.4(3) . . ?
C23 N2 C2 110.9(3) . . ?
C33 N2 C2 107.6(3) . . ?
C23 N2 Zn1 107.3(2) . . ?
C33 N2 Zn1 114.0(2) . . ?
C2 N2 Zn1 105.5(2) . . ?
C4 N3 C11 121.2(3) . . ?
C4 N3 Zn1 122.4(3) . . ?
C11 N3 Zn1 116.3(2) . . ?
C14 N4 C21 118.4(3) . . ?
C14 N4 Zn1 112.7(2) . . ?
C21 N4 Zn1 128.4(2) . . ?
C24 N5 C31 117.6(3) . . ?
C24 N5 Zn1 115.3(2) . . ?
C31 N5 Zn1 125.3(2) . . ?
C34 N6 C41 123.0(3) . . ?
C34 N6 H4 121(2) . . ?
C41 N6 H4 116(2) . . ?
N1 C1 C2 110.6(3) . . ?
N1 C1 H1A 109.5 . . ?
C2 C1 H1A 109.5 . . ?
N1 C1 H1B 109.5 . . ?
C2 C1 H1B 109.5 . . ?
H1A C1 H1B 108.1 . . ?
N2 C2 C1 111.4(3) . . ?
N2 C2 H2A 109.3 . . ?
C1 C2 H2A 109.3 . . ?
N2 C2 H2B 109.3 . . ?
C1 C2 H2B 109.3 . . ?
H2A C2 H2B 108.0 . . ?
N1 C3 C4 113.8(3) . . ?
N1 C3 H3A 108.8 . . ?
C4 C3 H3A 108.8 . . ?
N1 C3 H3B 108.8 . . ?
C4 C3 H3B 108.8 . . ?
H3A C3 H3B 107.7 . . ?
N3 C4 C5 120.4(4) . . ?
N3 C4 C3 115.5(3) . . ?
C5 C4 C3 123.9(3) . . ?
C6 C5 C4 119.6(4) . . ?
C6 C5 H5 120.2 . . ?
C4 C5 H5 120.2 . . ?
C5 C6 C12 121.5(4) . . ?
C5 C6 H6 119.3 . . ?
C12 C6 H6 119.3 . . ?
C8 C7 C12 119.2(4) . . ?
C8 C7 H7 120.4 . . ?
C12 C7 H7 120.4 . . ?
C7 C8 C9 122.1(4) . . ?
C7 C8 H8 118.9 . . ?
C9 C8 H8 118.9 . . ?
C10 C9 C8 120.5(4) . . ?
C10 C9 H9 119.8 . . ?
C8 C9 H9 119.8 . . ?
O1 C10 C9 124.5(3) . . ?
O1 C10 C11 118.1(3) . . ?
C9 C10 C11 117.3(3) . . ?
N3 C11 C10 115.2(3) . . ?
N3 C11 C12 121.9(3) . . ?
C10 C11 C12 122.9(3) . . ?
C7 C12 C11 117.9(4) . . ?
C7 C12 C6 126.7(4) . . ?
C11 C12 C6 115.4(4) . . ?
N1 C13 C14 111.1(3) . . ?
N1 C13 H13A 109.4 . . ?
C14 C13 H13A 109.4 . . ?
N1 C13 H13B 109.4 . . ?
C14 C13 H13B 109.4 . . ?
H13A C13 H13B 108.0 . . ?
N4 C14 C15 122.0(4) . . ?
N4 C14 C13 117.2(3) . . ?
C15 C14 C13 120.7(3) . . ?
C16 C15 C14 119.9(4) . . ?
C16 C15 H15 120.0 . . ?
C14 C15 H15 120.0 . . ?
C15 C16 C22 120.2(4) . . ?
C15 C16 H16 119.9 . . ?
C22 C16 H16 119.9 . . ?
C18 C17 C22 120.7(4) . . ?
C18 C17 H17 119.6 . . ?
C22 C17 H17 119.6 . . ?
C17 C18 C19 120.2(4) . . ?
C17 C18 H18 119.9 . . ?
C19 C18 H18 119.9 . . ?
C20 C19 C18 120.4(4) . . ?
C20 C19 H19 119.8 . . ?
C18 C19 H19 119.8 . . ?
C19 C20 C21 120.7(3) . . ?
C19 C20 H20 119.6 . . ?
C21 C20 H20 119.6 . . ?
N4 C21 C20 119.7(3) . . ?
N4 C21 C22 121.4(3) . . ?
C20 C21 C22 118.9(3) . . ?
C16 C22 C17 123.4(4) . . ?
C16 C22 C21 117.6(4) . . ?
C17 C22 C21 118.9(4) . . ?
N2 C23 C24 110.6(3) . . ?
N2 C23 H23A 109.5 . . ?
C24 C23 H23A 109.5 . . ?
N2 C23 H23B 109.5 . . ?
C24 C23 H23B 109.5 . . ?
H23A C23 H23B 108.1 . . ?
N5 C24 C25 123.0(3) . . ?
N5 C24 C23 117.5(3) . . ?
C25 C24 C23 119.5(3) . . ?
C26 C25 C24 119.5(3) . . ?
C26 C25 H25 120.2 . . ?
C24 C25 H25 120.2 . . ?
C25 C26 C32 119.9(3) . . ?
C25 C26 H26 120.0 . . ?
C32 C26 H26 120.0 . . ?
C28 C27 C32 120.9(4) . . ?
C28 C27 H27 119.6 . . ?
C32 C27 H27 119.6 . . ?
C27 C28 C29 120.3(4) . . ?
C27 C28 H28 119.9 . . ?
C29 C28 H28 119.9 . . ?
C30 C29 C28 120.7(4) . . ?
C30 C29 H29 119.7 . . ?
C28 C29 H29 119.7 . . ?
C29 C30 C31 120.2(3) . . ?
C29 C30 H30 119.9 . . ?
C31 C30 H30 119.9 . . ?
N5 C31 C30 118.7(3) . . ?
N5 C31 C32 122.2(3) . . ?
C30 C31 C32 119.0(3) . . ?
C26 C32 C31 117.6(3) . . ?
C26 C32 C27 123.5(3) . . ?
C31 C32 C27 118.9(3) . . ?
N2 C33 C34 115.2(3) . . ?
N2 C33 H33A 108.5 . . ?
C34 C33 H33A 108.5 . . ?
N2 C33 H33B 108.5 . . ?
C34 C33 H33B 108.5 . . ?
H33A C33 H33B 107.5 . . ?
N6 C34 C35 119.3(3) . . ?
N6 C34 C33 118.6(3) . . ?
C35 C34 C33 122.0(3) . . ?
C36 C35 C34 120.0(4) . . ?
C36 C35 H35 120.0 . . ?
C34 C35 H35 120.0 . . ?
C35 C36 C42 121.2(3) . . ?
C35 C36 H36 119.4 . . ?
C42 C36 H36 119.4 . . ?
C38 C37 C42 121.2(4) . . ?
C38 C37 H37 119.4 . . ?
C42 C37 H37 119.4 . . ?
C37 C38 C39 119.8(4) . . ?
C37 C38 H38 120.1 . . ?
C39 C38 H38 120.1 . . ?
C40 C39 C38 121.3(4) . . ?
C40 C39 H39 119.4 . . ?
C38 C39 H39 119.4 . . ?
C39 C40 C41 118.9(4) . . ?
C39 C40 H40 120.6 . . ?
C41 C40 H40 120.6 . . ?
N6 C41 C40 120.0(3) . . ?
N6 C41 C42 118.8(3) . . ?
C40 C41 C42 121.2(3) . . ?
C36 C42 C37 124.8(4) . . ?
C36 C42 C41 117.5(3) . . ?
C37 C42 C41 117.7(4) . . ?
N7 C43 C44 177.8(8) . . ?
C43 C44 H44A 109.5 . . ?
C43 C44 H44B 109.5 . . ?
H44A C44 H44B 109.5 . . ?
C43 C44 H44C 109.5 . . ?
H44A C44 H44C 109.5 . . ?
H44B C44 H44C 109.5 . . ?
N8 C45 C46 178.2(9) . . ?
C45 C46 H46A 109.5 . . ?
C45 C46 H46B 109.5 . . ?
H46A C46 H46B 109.5 . . ?
C45 C46 H46C 109.5 . . ?
H46A C46 H46C 109.5 . . ?
H46B C46 H46C 109.5 . . ?

loop_
_geom_bond_atom_site_label_1
_geom_bond_atom_site_label_2
_geom_bond_distance
_geom_bond_site_symmetry_2
_geom_bond_publ_flag
Zn1 N3 2.078(3) . ?
Zn1 O1 2.142(2) . ?
Zn1 N5 2.199(3) . ?
Zn1 N4 2.206(3) . ?
Zn1 N2 2.250(3) . ?
Zn1 N1 2.291(3) . ?
Cl1 O5 1.402(4) . ?
Cl1 O2 1.407(3) . ?
Cl1 O3 1.412(3) . ?
Cl1 O4 1.419(3) . ?
Cl2 O9 1.328(6) . ?
Cl2 O8 1.337(5) . ?
Cl2 O7 1.370(4) . ?
Cl2 O6 1.382(5) . ?
O1 C10 1.339(4) . ?
N1 C13 1.466(5) . ?
N1 C1 1.479(5) . ?
N1 C3 1.492(5) . ?
N2 C23 1.482(5) . ?
N2 C33 1.495(5) . ?
N2 C2 1.500(4) . ?
N3 C4 1.312(5) . ?
N3 C11 1.365(5) . ?
N4 C14 1.338(5) . ?
N4 C21 1.383(5) . ?
N5 C24 1.324(4) . ?
N5 C31 1.384(4) . ?
N6 C34 1.335(5) . ?
N6 C41 1.374(5) . ?
N6 H4 0.96(4) . ?
N7 C43 1.165(8) . ?
N8 C45 1.097(7) . ?
C1 C2 1.511(6) . ?
C1 H1A 0.9900 . ?
C1 H1B 0.9900 . ?
C2 H2A 0.9900 . ?
C2 H2B 0.9900 . ?
C3 C4 1.511(6) . ?
C3 H3A 0.9900 . ?
C3 H3B 0.9900 . ?
C4 C5 1.407(5) . ?
C5 C6 1.358(6) . ?
C5 H5 0.9500 . ?
C6 C12 1.415(6) . ?
C6 H6 0.9500 . ?
C7 C8 1.379(6) . ?
C7 C12 1.410(6) . ?
C7 H7 0.9500 . ?
C8 C9 1.406(6) . ?
C8 H8 0.9500 . ?
C9 C10 1.383(5) . ?
C9 H9 0.9500 . ?
C10 C11 1.411(5) . ?
C11 C12 1.412(5) . ?
C13 C14 1.513(6) . ?
C13 H13A 0.9900 . ?
C13 H13B 0.9900 . ?
C14 C15 1.408(6) . ?
C15 C16 1.353(6) . ?
C15 H15 0.9500 . ?
C16 C22 1.404(6) . ?
C16 H16 0.9500 . ?
C17 C18 1.355(6) . ?
C17 C22 1.416(6) . ?
C17 H17 0.9500 . ?
C18 C19 1.405(6) . ?
C18 H18 0.9500 . ?
C19 C20 1.368(5) . ?
C19 H19 0.9500 . ?
C20 C21 1.402(5) . ?
C20 H20 0.9500 . ?
C21 C22 1.419(5) . ?
C23 C24 1.501(5) . ?
C23 H23A 0.9900 . ?
C23 H23B 0.9900 . ?
C24 C25 1.413(5) . ?
C25 C26 1.354(6) . ?
C25 H25 0.9500 . ?
C26 C32 1.405(5) . ?
C26 H26 0.9500 . ?
C27 C28 1.359(5) . ?
C27 C32 1.414(5) . ?
C27 H27 0.9500 . ?
C28 C29 1.389(5) . ?
C28 H28 0.9500 . ?
C29 C30 1.378(5) . ?
C29 H29 0.9500 . ?
C30 C31 1.406(5) . ?
C30 H30 0.9500 . ?
C31 C32 1.412(5) . ?
C33 C34 1.506(5) . ?
C33 H33A 0.9900 . ?
C33 H33B 0.9900 . ?
C34 C35 1.399(5) . ?
C35 C36 1.364(6) . ?
C35 H35 0.9500 . ?
C36 C42 1.406(5) . ?
C36 H36 0.9500 . ?
C37 C38 1.360(6) . ?
C37 C42 1.410(5) . ?
C37 H37 0.9500 . ?
C38 C39 1.418(6) . ?
C38 H38 0.9500 . ?
C39 C40 1.366(5) . ?
C39 H39 0.9500 . ?
C40 C41 1.399(5) . ?
C40 H40 0.9500 . ?
C41 C42 1.423(5) . ?
C43 C44 1.424(10) . ?
C44 H44A 0.9800 . ?
C44 H44B 0.9800 . ?
C44 H44C 0.9800 . ?
C45 C46 1.422(9) . ?
C46 H46A 0.9800 . ?
C46 H46B 0.9800 . ?
C46 H46C 0.9800 . ?

loop_
_geom_hbond_atom_site_label_D
_geom_hbond_atom_site_label_H
_geom_hbond_atom_site_label_A
_geom_hbond_site_symmetry_D
_geom_hbond_site_symmetry_H
_geom_hbond_site_symmetry_A
_geom_hbond_distance_DA
_geom_hbond_distance_DH
_geom_hbond_distance_HA
_geom_hbond_angle_DHA
_geom_hbond_publ_flag
N6 H4 O1 . . . 2.533(3) 0.96(3) 1.59(4) 166(5) no

loop_
_geom_torsion_atom_site_label_1
_geom_torsion_atom_site_label_2
_geom_torsion_atom_site_label_3
_geom_torsion_atom_site_label_4
_geom_torsion
_geom_torsion_site_symmetry_1
_geom_torsion_site_symmetry_2
_geom_torsion_site_symmetry_3
_geom_torsion_site_symmetry_4
_geom_torsion_publ_flag
C13 N1 C1 C2 146.2(3) . . . . ?
C3 N1 C1 C2 -87.0(4) . . . . ?
Zn1 N1 C1 C2 32.3(4) . . . . ?
C23 N2 C2 C1 -67.7(4) . . . . ?
C33 N2 C2 C1 170.2(3) . . . . ?
Zn1 N2 C2 C1 48.2(3) . . . . ?
N1 C1 C2 N2 -56.0(4) . . . . ?
C13 N1 C3 C4 -133.3(3) . . . . ?
C1 N1 C3 C4 99.2(4) . . . . ?
Zn1 N1 C3 C4 -20.6(4) . . . . ?
C11 N3 C4 C5 -1.2(5) . . . . ?
Zn1 N3 C4 C5 -176.2(3) . . . . ?
C11 N3 C4 C3 175.0(3) . . . . ?
Zn1 N3 C4 C3 0.0(4) . . . . ?
N1 C3 C4 N3 15.0(5) . . . . ?
N1 C3 C4 C5 -168.9(3) . . . . ?
N3 C4 C5 C6 0.0(6) . . . . ?
C3 C4 C5 C6 -175.9(4) . . . . ?
C4 C5 C6 C12 0.5(6) . . . . ?
C12 C7 C8 C9 0.0(6) . . . . ?
C7 C8 C9 C10 -0.7(6) . . . . ?
Zn1 O1 C10 C9 -179.9(3) . . . . ?
Zn1 O1 C10 C11 -1.2(4) . . . . ?
C8 C9 C10 O1 178.7(4) . . . . ?
C8 C9 C10 C11 0.0(5) . . . . ?
C4 N3 C11 C10 -177.6(3) . . . . ?
Zn1 N3 C11 C10 -2.3(4) . . . . ?
C4 N3 C11 C12 2.1(5) . . . . ?
Zn1 N3 C11 C12 177.3(3) . . . . ?
O1 C10 C11 N3 2.3(5) . . . . ?
C9 C10 C11 N3 -178.9(3) . . . . ?
O1 C10 C11 C12 -177.3(3) . . . . ?
C9 C10 C11 C12 1.5(5) . . . . ?
C8 C7 C12 C11 1.3(6) . . . . ?
C8 C7 C12 C6 -178.9(4) . . . . ?
N3 C11 C12 C7 178.3(3) . . . . ?
C10 C11 C12 C7 -2.1(5) . . . . ?
N3 C11 C12 C6 -1.5(5) . . . . ?
C10 C11 C12 C6 178.1(3) . . . . ?
C5 C6 C12 C7 -179.5(4) . . . . ?
C5 C6 C12 C11 0.3(5) . . . . ?
C1 N1 C13 C14 -163.0(3) . . . . ?
C3 N1 C13 C14 70.6(4) . . . . ?
Zn1 N1 C13 C14 -45.4(3) . . . . ?
C21 N4 C14 C15 5.1(5) . . . . ?
Zn1 N4 C14 C15 -167.5(3) . . . . ?
C21 N4 C14 C13 -175.0(3) . . . . ?
Zn1 N4 C14 C13 12.4(4) . . . . ?
N1 C13 C14 N4 24.7(5) . . . . ?
N1 C13 C14 C15 -155.4(3) . . . . ?
N4 C14 C15 C16 -0.7(6) . . . . ?
C13 C14 C15 C16 179.4(4) . . . . ?
C14 C15 C16 C22 -2.0(6) . . . . ?
C22 C17 C18 C19 -0.5(6) . . . . ?
C17 C18 C19 C20 1.0(6) . . . . ?
C18 C19 C20 C21 0.9(6) . . . . ?
C14 N4 C21 C20 172.8(3) . . . . ?
Zn1 N4 C21 C20 -15.9(5) . . . . ?
C14 N4 C21 C22 -6.9(5) . . . . ?
Zn1 N4 C21 C22 164.4(3) . . . . ?
C19 C20 C21 N4 177.1(3) . . . . ?
C19 C20 C21 C22 -3.2(5) . . . . ?
C15 C16 C22 C17 -178.8(4) . . . . ?
C15 C16 C22 C21 0.2(6) . . . . ?
C18 C17 C22 C16 177.1(4) . . . . ?
C18 C17 C22 C21 -1.8(6) . . . . ?
N4 C21 C22 C16 4.3(5) . . . . ?
C20 C21 C22 C16 -175.4(3) . . . . ?
N4 C21 C22 C17 -176.7(3) . . . . ?
C20 C21 C22 C17 3.6(5) . . . . ?
C33 N2 C23 C24 -86.4(4) . . . . ?
C2 N2 C23 C24 153.8(3) . . . . ?
Zn1 N2 C23 C24 39.0(3) . . . . ?
C31 N5 C24 C25 -2.4(5) . . . . ?
Zn1 N5 C24 C25 -167.9(3) . . . . ?
C31 N5 C24 C23 175.2(3) . . . . ?
Zn1 N5 C24 C23 9.8(4) . . . . ?
N2 C23 C24 N5 -34.1(5) . . . . ?
N2 C23 C24 C25 143.7(3) . . . . ?
N5 C24 C25 C26 3.0(6) . . . . ?
C23 C24 C25 C26 -174.6(4) . . . . ?
C24 C25 C26 C32 -0.4(6) . . . . ?
C32 C27 C28 C29 -1.4(6) . . . . ?
C27 C28 C29 C30 2.1(6) . . . . ?
C28 C29 C30 C31 -0.7(6) . . . . ?
C24 N5 C31 C30 -177.8(3) . . . . ?
Zn1 N5 C31 C30 -13.9(4) . . . . ?
C24 N5 C31 C32 -0.7(5) . . . . ?
Zn1 N5 C31 C32 163.2(3) . . . . ?
C29 C30 C31 N5 175.8(3) . . . . ?
C29 C30 C31 C32 -1.4(5) . . . . ?
C25 C26 C32 C31 -2.5(5) . . . . ?
C25 C26 C32 C27 175.6(4) . . . . ?
N5 C31 C32 C26 3.1(5) . . . . ?
C30 C31 C32 C26 -179.8(3) . . . . ?
N5 C31 C32 C27 -175.1(3) . . . . ?
C30 C31 C32 C27 2.1(5) . . . . ?
C28 C27 C32 C26 -178.8(4) . . . . ?
C28 C27 C32 C31 -0.7(6) . . . . ?
C23 N2 C33 C34 42.7(4) . . . . ?
C2 N2 C33 C34 164.4(3) . . . . ?
Zn1 N2 C33 C34 -78.9(3) . . . . ?
C41 N6 C34 C35 3.4(5) . . . . ?
C41 N6 C34 C33 -177.4(3) . . . . ?
N2 C33 C34 N6 73.9(4) . . . . ?
N2 C33 C34 C35 -106.9(4) . . . . ?
N6 C34 C35 C36 -2.2(6) . . . . ?
C33 C34 C35 C36 178.7(4) . . . . ?
C34 C35 C36 C42 -0.4(6) . . . . ?
C42 C37 C38 C39 1.0(7) . . . . ?
C37 C38 C39 C40 -0.4(6) . . . . ?
C38 C39 C40 C41 -0.9(6) . . . . ?
C34 N6 C41 C40 176.6(3) . . . . ?
C34 N6 C41 C42 -2.1(5) . . . . ?
C39 C40 C41 N6 -177.0(3) . . . . ?
C39 C40 C41 C42 1.6(5) . . . . ?
C35 C36 C42 C37 -176.2(4) . . . . ?
C35 C36 C42 C41 1.7(6) . . . . ?
C38 C37 C42 C36 177.7(4) . . . . ?
C38 C37 C42 C41 -0.2(6) . . . . ?
N6 C41 C42 C36 -0.5(5) . . . . ?
C40 C41 C42 C36 -179.2(4) . . . . ?
N6 C41 C42 C37 177.5(3) . . . . ?
C40 C41 C42 C37 -1.1(5) . . . . ?
